data_7135246
loop_
_publ_author_name
'Rajput, Sagrika'
'PADHAN, SMRUTIRANI'
'M T, Nithya'
'Mukhopadhyay, Sayantan'
'Nembenna, Sharanappa'

_publ_section_title
;
 Nickel-Catalyzed Dehydrogenative Zn--Zn Coupling to a Zn(I) Dimer and Its
 Reactivity
;
_journal_name_full 'Chemical Communications'
_journal_paper_doi 10.1039/D5CC06233K
_journal_year 2025
_chemical_formula_moiety 'C96 H118 N10 O2 Zn2, C6 H6'
_chemical_formula_sum 'C102 H124 N10 O2 Zn2'
_chemical_formula_weight 1652.84
_space_group_crystal_system triclinic
_space_group_IT_number 2
_space_group_name_Hall '-P 1'
_space_group_name_H-M_alt 'P -1'
_atom_sites_solution_hydrogens geom
_audit_creation_date 2025-11-21
_audit_creation_method
;
Olex2 1.5-ac5-021
(compiled 2022.02.15 svn.rf212a0ae for Rigaku Oxford Diffraction, GUI svn.r6439)
;
_audit_update_record
;
2025-11-21 deposited with the CCDC.	2025-11-26 downloaded from the CCDC.
;
_cell_angle_alpha 113.349(2)
_cell_angle_beta 103.698(2)
_cell_angle_gamma 94.740(2)
_cell_formula_units_Z 1
_cell_length_a 11.9496(3)
_cell_length_b 13.6798(3)
_cell_length_c 15.5151(3)
_cell_measurement_reflns_used 24666
_cell_measurement_temperature 100.00(10)
_cell_measurement_theta_max 30.7540
_cell_measurement_theta_min 3.5310
_cell_volume 2217.57(10)
_computing_cell_refinement 'CrysAlisPro 1.171.42.89a (Rigaku OD, 2023)'
_computing_data_collection 'CrysAlisPro 1.171.42.89a (Rigaku OD, 2023)'
_computing_data_reduction 'CrysAlisPro 1.171.42.89a (Rigaku OD, 2023)'
_computing_molecular_graphics 'Olex2 1.5-ac5-021 (Dolomanov et al., 2009)'
_computing_publication_material 'Olex2 1.5-ac5-021 (Dolomanov et al., 2009)'
_computing_structure_refinement 'SHELXL 2014/7 (Sheldrick, 2015)'
_computing_structure_solution 'olex2.solve 1.5-ac5-021 (Bourhis et al., 2015)'
_diffrn_ambient_temperature 100.15
_diffrn_detector_area_resol_mean 5.8140
_diffrn_detector_type 'Pilatus 200K'
_diffrn_measured_fraction_theta_full 0.996
_diffrn_measured_fraction_theta_max 0.996
_diffrn_measurement_details
;
List of Runs (angles in degrees, time in seconds):

  # Type    Start    End  Width  t~exp~   \w     \q     \k     \f   Frames
#--------------------------------------------------------------------------
  1  \w    -33.00  30.00   0.50    5.65    --    3.35 -83.00 170.00  126
  2  \w    -33.00  22.00   0.50    5.65    --   -4.45 -83.00 170.00  110
  3  \w    -42.00  27.00   0.50    5.65    --    3.35 -77.00 -60.00  138
  4  \w     -8.00  66.00   0.50    5.65    --    3.35  57.00   0.00  148
  5  \w      0.00  70.00   0.50    5.65    --    3.35  38.00 -90.00  140
  6  \w     -8.00  62.00   0.50    5.65    --   -4.45  38.00 120.00  140
  7  \w    -42.00  19.00   0.50    5.65    --   -4.45 -77.00   0.00  122
  8  \w    -15.00  38.00   0.50    5.65    --    3.35 -99.00 -90.00  106
  9  \w    -74.00   1.00   0.50    5.65    --   -4.45 -19.00   0.00  150
 10  \w    -74.00  -7.00   0.50    5.65    --   -4.45   0.00  90.00  134
 11  \w    -71.00  -1.00   0.50    5.65    --   -4.45 -38.00  90.00  140
;
_diffrn_measurement_device 'four-circle diffractometer'
_diffrn_measurement_device_type 'SuperNova, Dual, Cu at home/near, Pilatus 200K'
_diffrn_measurement_method '\w scans'
_diffrn_radiation_type MoK\a
_diffrn_radiation_wavelength 0.71073
_diffrn_reflns_av_R_equivalents 0.0683
_diffrn_reflns_av_unetI/netI 0.0403
_diffrn_reflns_Laue_measured_fraction_full 0.996
_diffrn_reflns_Laue_measured_fraction_max 0.996
_diffrn_reflns_limit_h_max 14
_diffrn_reflns_limit_h_min -14
_diffrn_reflns_limit_k_max 16
_diffrn_reflns_limit_k_min -16
_diffrn_reflns_limit_l_max 18
_diffrn_reflns_limit_l_min -18
_diffrn_reflns_number 43838
_diffrn_reflns_point_group_measured_fraction_full 0.996
_diffrn_reflns_point_group_measured_fraction_max 0.996
_diffrn_reflns_theta_full 25.242
_diffrn_reflns_theta_max 25.350
_diffrn_reflns_theta_min 3.373
_exptl_absorpt_coefficient_mu 0.597
_exptl_absorpt_correction_T_max 1.00000
_exptl_absorpt_correction_T_min 0.69530
_exptl_absorpt_correction_type multi-scan
_exptl_absorpt_process_details
;
CrysAlisPro 1.171.42.89a (Rigaku Oxford Diffraction, 2023)
Empirical absorption correction using spherical harmonics,
implemented in SCALE3 ABSPACK scaling algorithm.
;
_exptl_crystal_colour 'metallic light colourless'
_exptl_crystal_colour_lustre metallic
_exptl_crystal_colour_modifier light
_exptl_crystal_colour_primary colourless
_exptl_crystal_density_diffrn 1.238
_exptl_crystal_description block
_exptl_crystal_F_000 882
_exptl_crystal_size_max 0.2
_exptl_crystal_size_mid 0.18
_exptl_crystal_size_min 0.17
_refine_diff_density_max 1.044
_refine_diff_density_min -0.840
_refine_diff_density_rms 0.084
_refine_ls_extinction_method none
_refine_ls_goodness_of_fit_ref 1.094
_refine_ls_hydrogen_treatment constr
_refine_ls_matrix_type full
_refine_ls_number_parameters 531
_refine_ls_number_reflns 8102
_refine_ls_number_restraints 15
_refine_ls_restrained_S_all 1.093
_refine_ls_R_factor_all 0.0582
_refine_ls_R_factor_gt 0.0518
_refine_ls_shift/su_max 0.001
_refine_ls_shift/su_mean 0.000
_refine_ls_structure_factor_coef Fsqd
_refine_ls_weighting_details 'w=1/[\s^2^(Fo^2^)+(0.0636P)^2^+3.9124P] where P=(Fo^2^+2Fc^2^)/3'
_refine_ls_weighting_scheme calc
_refine_ls_wR_factor_gt 0.1354
_refine_ls_wR_factor_ref 0.1395
_reflns_Friedel_coverage 0.000
_reflns_number_gt 7262
_reflns_number_total 8102
_reflns_threshold_expression 'I > 2\s(I)'
_cod_data_source_file d5cc06233k2.cif
_cod_data_source_block sn-sr-c9-108_auto
_cod_original_cell_volume 2217.57(9)
_cod_database_code 7135246
_shelx_shelxl_version_number 2014/7
_shelx_space_group_comment
;
The symmetry employed for this shelxl refinement is uniquely defined
by the following loop, which should always be used as a source of
symmetry information in preference to the above space-group names.
They are only intended as comments.
;
_shelx_estimated_absorpt_t_max 0.905
_shelx_estimated_absorpt_t_min 0.890
_olex2_refinement_description
;
1. Rigid bond restraints
 Zn1, N2, N1
 with sigma for 1-2 distances of 0.01 and sigma for 1-3 distances of 0.01
2. Uiso/Uaniso restraints and constraints
Zn1 \\sim N2 \\sim N1: within 2A with sigma of 0.04 and sigma for terminal
atoms of 0.08 within 2A
3. Rigid body (RIGU) restrains
 C43
 with sigma for 1-2 distances of 0.004 and sigma for 1-3 distances of 0.004
4.a Secondary CH2 refined with riding coordinates:
 C54(H54A,H54B), C44(H44A,H44B), C52(H52A,H52B), C36(H36A,H36B), C38(H38A,
 H38B), C40(H40A,H40B), C34(H34A,H34B), C42(H42A,H42B)
4.b Aromatic/amide H refined with riding coordinates:
 N5(H5), N4(H4), C7(H7), C50(H50), C8(H8), C13(H13), C48(H48), C26(H26),
 C6(H6), C49(H49), C4(H4A), C24(H24), C12(H12), C32(H32), C25(H25), C57(H57),
 C31(H31), C11(H11), C5(H5A), C30(H30), C56(H56), C58(H58)
4.c Idealised Me refined as rotating group:
 C37(H37A,H37B,H37C), C45(H45A,H45B,H45C), C55(H55A,H55B,H55C), C39(H39A,H39B,
 H39C), C35(H35A,H35B,H35C), C41(H41A,H41B,H41C), C43(H43A,H43B,H43C), C53(H53A,
 H53B,H53C)
;
_olex2_submission_special_instructions 'No special instructions were received'
_oxdiff_exptl_absorpt_empirical_details
;
Empirical correction (ABSPACK) includes:
- Absorption correction using spherical harmonics
- Frame scaling
;

loop_
_space_group_symop_operation_xyz
'x, y, z'
'-x, -y, -z'

loop_
_atom_site_label
_atom_site_type_symbol
_atom_site_fract_x
_atom_site_fract_y
_atom_site_fract_z
_atom_site_U_iso_or_equiv
_atom_site_adp_type
_atom_site_occupancy
_atom_site_site_symmetry_order
_atom_site_calc_flag
_atom_site_refinement_flags_posn
_atom_site_refinement_flags_adp
_atom_site_refinement_flags_occupancy
_atom_site_disorder_assembly
_atom_site_disorder_group
Zn1 Zn 0.57930(3) 0.51806(2) 0.60112(2) 0.01469(11) Uani 1 1 d . U . . .
O1 O 0.55418(17) 0.42425(15) 0.46110(13) 0.0187(4) Uani 1 1 d . . . . .
N2 N 0.5569(2) 0.46237(18) 0.69674(16) 0.0158(5) Uani 1 1 d . U . . .
N3 N 0.6504(2) 0.63578(19) 0.83027(16) 0.0165(5) Uani 1 1 d . . . . .
N1 N 0.7148(2) 0.63396(18) 0.69399(16) 0.0163(5) Uani 1 1 d . U . . .
N5 N 0.5563(2) 0.50658(19) 0.85824(16) 0.0179(5) Uani 1 1 d . . . . .
H5 H 0.5257 0.4383 0.8408 0.021 Uiso 1 1 calc R U . . .
N4 N 0.7873(2) 0.77445(19) 0.85149(17) 0.0185(5) Uani 1 1 d . . . . .
H4 H 0.8242 0.8094 0.8261 0.022 Uiso 1 1 calc R U . . .
C3 C 0.5933(2) 0.3340(2) 0.4168(2) 0.0174(6) Uani 1 1 d . . . . .
C51 C 0.3821(3) 0.3165(2) 0.6242(2) 0.0205(6) Uani 1 1 d . . . . .
C46 C 0.5031(2) 0.3523(2) 0.66934(19) 0.0163(5) Uani 1 1 d . . . . .
C14 C 0.7973(3) 0.7774(2) 0.6542(2) 0.0206(6) Uani 1 1 d . . . . .
C2 C 0.5882(2) 0.5339(2) 0.79064(19) 0.0154(5) Uani 1 1 d . . . . .
C7 C 0.6072(3) 0.3050(2) 0.3239(2) 0.0236(6) Uani 1 1 d . . . . .
H7 H 0.5875 0.3495 0.2909 0.028 Uiso 1 1 calc R U . . .
C9 C 0.8074(2) 0.6846(2) 0.67131(19) 0.0187(6) Uani 1 1 d . . . . .
C47 C 0.5763(3) 0.2799(2) 0.6817(2) 0.0197(6) Uani 1 1 d . . . . .
C1 C 0.7147(2) 0.6764(2) 0.78802(19) 0.0148(5) Uani 1 1 d . . . . .
C50 C 0.3355(3) 0.2063(2) 0.5878(2) 0.0239(6) Uani 1 1 d . . . . .
H50 H 0.2534 0.1805 0.5567 0.029 Uiso 1 1 calc R U . . .
C8 C 0.6188(3) 0.2647(2) 0.4618(2) 0.0239(6) Uani 1 1 d . . . . .
H8 H 0.6085 0.2820 0.5247 0.029 Uiso 1 1 calc R U . . .
C54 C 0.3036(3) 0.3947(2) 0.6123(2) 0.0248(6) Uani 1 1 d . . . . .
H54A H 0.2872 0.3871 0.5441 0.030 Uiso 1 1 calc R U . . .
H54B H 0.3470 0.4697 0.6567 0.030 Uiso 1 1 calc R U . . .
C13 C 0.8908(3) 0.8248(3) 0.6355(2) 0.0262(7) Uani 1 1 d . . . . .
H13 H 0.8854 0.8878 0.6241 0.031 Uiso 1 1 calc R U . . .
C28 C 0.8081(3) 0.8248(2) 0.9560(2) 0.0194(6) Uani 1 1 d . . . . .
C22 C 0.5707(3) 0.5851(2) 0.9569(2) 0.0200(6) Uani 1 1 d . . . . .
C44 C 0.6860(3) 0.8222(2) 0.6547(2) 0.0242(6) Uani 1 1 d . . . . .
H44A H 0.6521 0.8072 0.7016 0.029 Uiso 1 1 calc R U . . .
H44B H 0.6288 0.7823 0.5886 0.029 Uiso 1 1 calc R U . . .
C23 C 0.6782(3) 0.6075(3) 1.0298(2) 0.0231(6) Uani 1 1 d . . . . .
C48 C 0.5260(3) 0.1709(2) 0.6439(2) 0.0234(6) Uani 1 1 d . . . . .
H48 H 0.5740 0.1209 0.6509 0.028 Uiso 1 1 calc R U . . .
C16 C 0.9100(3) 0.6418(3) 0.6702(2) 0.0299(7) Uani 1 1 d . . . . .
C26 C 0.4901(3) 0.7077(3) 1.0741(2) 0.0256(7) Uani 1 1 d . . . . .
H26 H 0.4271 0.7422 1.0897 0.031 Uiso 1 1 calc R U . . .
C52 C 0.7070(3) 0.3226(2) 0.7318(2) 0.0249(6) Uani 1 1 d . . . . .
H52A H 0.7179 0.3814 0.7979 0.030 Uiso 1 1 calc R U . . .
H52B H 0.7390 0.3553 0.6939 0.030 Uiso 1 1 calc R U . . .
C6 C 0.6493(3) 0.2126(3) 0.2789(2) 0.0287(7) Uani 1 1 d . . . . .
H6 H 0.6605 0.1956 0.2163 0.034 Uiso 1 1 calc R U . . .
C49 C 0.4065(3) 0.1339(2) 0.5959(2) 0.0249(7) Uani 1 1 d . . . . .
H49 H 0.3736 0.0586 0.5687 0.030 Uiso 1 1 calc R U . . .
C29 C 0.7225(3) 0.8719(2) 0.9960(2) 0.0235(6) Uani 1 1 d . . . . .
C33 C 0.9206(3) 0.8323(2) 1.0152(2) 0.0234(6) Uani 1 1 d . . . . .
C4 C 0.6586(3) 0.1714(3) 0.4160(2) 0.0295(7) Uani 1 1 d . . . . .
H4A H 0.6750 0.1250 0.4476 0.035 Uiso 1 1 calc R U . . .
C24 C 0.6868(3) 0.6817(3) 1.1251(2) 0.0263(7) Uani 1 1 d . . . . .
H24 H 0.7581 0.6993 1.1759 0.032 Uiso 1 1 calc R U . . .
C12 C 0.9912(3) 0.7821(3) 0.6331(2) 0.0312(7) Uani 1 1 d . . . . .
H12 H 1.0536 0.8152 0.6194 0.037 Uiso 1 1 calc R U . . .
C32 C 0.9438(3) 0.8878(3) 1.1174(2) 0.0320(8) Uani 1 1 d . . . . .
H32 H 1.0191 0.8942 1.1592 0.038 Uiso 1 1 calc R U . . .
C25 C 0.5941(3) 0.7300(3) 1.1474(2) 0.0282(7) Uani 1 1 d . . . . .
H25 H 0.6015 0.7787 1.2132 0.034 Uiso 1 1 calc R U . . .
C27 C 0.4776(3) 0.6346(2) 0.9772(2) 0.0220(6) Uani 1 1 d . . . . .
C36 C 1.0148(3) 0.7886(3) 0.9710(2) 0.0297(7) Uani 1 1 d . . . . .
H36A H 0.9800 0.7176 0.9137 0.036 Uiso 1 1 calc R U . . .
H36B H 1.0748 0.7765 1.0200 0.036 Uiso 1 1 calc R U . . .
C38 C 0.7773(3) 0.5538(3) 1.0029(2) 0.0288(7) Uani 1 1 d . . . . .
H38A H 0.7976 0.5731 0.9525 0.035 Uiso 1 1 calc R U . . .
H38B H 0.7491 0.4742 0.9724 0.035 Uiso 1 1 calc R U . . .
C57 C 0.8993(3) -0.0048(3) 0.4327(3) 0.0413(9) Uani 1 1 d . . . . .
H57 H 0.8294 -0.0084 0.3860 0.050 Uiso 1 1 calc R U . . .
C31 C 0.8595(3) 0.9330(3) 1.1579(2) 0.0342(8) Uani 1 1 d . . . . .
H31 H 0.8767 0.9699 1.2272 0.041 Uiso 1 1 calc R U . . .
C40 C 0.3671(3) 0.6101(3) 0.8942(2) 0.0265(7) Uani 1 1 d . . . . .
H40A H 0.3297 0.5329 0.8690 0.032 Uiso 1 1 calc R U . . .
H40B H 0.3901 0.6192 0.8402 0.032 Uiso 1 1 calc R U . . .
C11 C 1.0011(3) 0.6914(3) 0.6507(3) 0.0354(8) Uani 1 1 d . . . . .
H11 H 1.0707 0.6626 0.6493 0.042 Uiso 1 1 calc R U . . .
C37 C 1.0740(3) 0.8659(3) 0.9382(3) 0.0378(8) Uani 1 1 d . . . . .
H37A H 1.0169 0.8714 0.8843 0.057 Uiso 1 1 calc R U . . .
H37B H 1.1398 0.8377 0.9158 0.057 Uiso 1 1 calc R U . . .
H37C H 1.1033 0.9379 0.9935 0.057 Uiso 1 1 calc R U . . .
C45 C 0.6995(4) 0.9432(3) 0.6817(3) 0.0410(9) Uani 1 1 d . . . . .
H45A H 0.7257 0.9585 0.6323 0.061 Uiso 1 1 calc R U . . .
H45B H 0.7578 0.9840 0.7462 0.061 Uiso 1 1 calc R U . . .
H45C H 0.6238 0.9649 0.6841 0.061 Uiso 1 1 calc R U . . .
C5 C 0.6752(3) 0.1445(3) 0.3243(2) 0.0325(8) Uani 1 1 d . . . . .
H5A H 0.7037 0.0808 0.2933 0.039 Uiso 1 1 calc R U . . .
C55 C 0.1876(3) 0.3789(3) 0.6334(3) 0.0342(8) Uani 1 1 d . . . . .
H55A H 0.1404 0.3073 0.5858 0.051 Uiso 1 1 calc R U . . .
H55B H 0.1451 0.4355 0.6281 0.051 Uiso 1 1 calc R U . . .
H55C H 0.2024 0.3837 0.7000 0.051 Uiso 1 1 calc R U . . .
C39 C 0.8894(3) 0.5829(3) 1.0876(3) 0.0369(8) Uani 1 1 d . . . . .
H39A H 0.9495 0.5461 1.0621 0.055 Uiso 1 1 calc R U . . .
H39B H 0.8722 0.5594 1.1359 0.055 Uiso 1 1 calc R U . . .
H39C H 0.9184 0.6616 1.1189 0.055 Uiso 1 1 calc R U . . .
C34 C 0.6054(3) 0.8739(3) 0.9341(2) 0.0270(7) Uani 1 1 d . . . . .
H34A H 0.5441 0.8664 0.9655 0.032 Uiso 1 1 calc R U . . .
H34B H 0.5846 0.8113 0.8687 0.032 Uiso 1 1 calc R U . . .
C30 C 0.7496(3) 0.9251(3) 1.0982(2) 0.0303(7) Uani 1 1 d . . . . .
H30 H 0.6919 0.9563 1.1271 0.036 Uiso 1 1 calc R U . . .
C35 C 0.6076(3) 0.9784(3) 0.9214(3) 0.0390(8) Uani 1 1 d . . . . .
H35A H 0.5311 0.9760 0.8792 0.059 Uiso 1 1 calc R U . . .
H35B H 0.6689 0.9864 0.8911 0.059 Uiso 1 1 calc R U . . .
H35C H 0.6243 1.0402 0.9858 0.059 Uiso 1 1 calc R U . . .
C56 C 0.9648(4) -0.0833(3) 0.4067(3) 0.0431(9) Uani 1 1 d . . . . .
H56 H 0.9406 -0.1406 0.3423 0.052 Uiso 1 1 calc R U . . .
C41 C 0.2762(3) 0.6789(3) 0.9196(3) 0.0369(8) Uani 1 1 d . . . . .
H41A H 0.2098 0.6583 0.8606 0.055 Uiso 1 1 calc R U . . .
H41B H 0.3116 0.7558 0.9447 0.055 Uiso 1 1 calc R U . . .
H41C H 0.2483 0.6672 0.9699 0.055 Uiso 1 1 calc R U . . .
C43 C 0.8915(4) 0.4424(3) 0.5960(3) 0.0507(10) Uani 1 1 d . . . A 1
H43A H 0.9388 0.4500 0.5545 0.076 Uiso 1 1 calc R U . A 1
H43B H 0.8080 0.4320 0.5621 0.076 Uiso 1 1 calc R U . A 1
H43C H 0.9055 0.3796 0.6095 0.076 Uiso 1 1 calc R U . A 1
C42 C 0.9252(3) 0.5426(3) 0.6905(3) 0.0416(9) Uani 1 1 d . . . A 1
H42A H 1.0081 0.5508 0.7271 0.050 Uiso 1 1 calc R U . A 1
H42B H 0.8753 0.5366 0.7315 0.050 Uiso 1 1 calc R U . A 1
C53 C 0.7789(3) 0.2398(3) 0.7434(4) 0.0500(11) Uani 1 1 d . . . . .
H53A H 0.7717 0.1824 0.6784 0.075 Uiso 1 1 calc R U . . .
H53B H 0.7498 0.2080 0.7824 0.075 Uiso 1 1 calc R U . . .
H53C H 0.8615 0.2755 0.7767 0.075 Uiso 1 1 calc R U . . .
C58 C 0.9330(4) 0.0789(3) 0.5250(3) 0.0439(9) Uani 1 1 d . . . . .
H58 H 0.8874 0.1333 0.5423 0.053 Uiso 1 1 calc R U . . .

loop_
_atom_site_aniso_label
_atom_site_aniso_U_11
_atom_site_aniso_U_22
_atom_site_aniso_U_33
_atom_site_aniso_U_23
_atom_site_aniso_U_13
_atom_site_aniso_U_12
Zn1 0.01763(18) 0.01487(18) 0.00914(17) 0.00530(13) 0.00004(12) 0.00131(12)
O1 0.0218(10) 0.0195(10) 0.0101(9) 0.0050(8) -0.0007(8) 0.0025(8)
N2 0.0194(12) 0.0138(11) 0.0109(11) 0.0048(9) 0.0004(9) 0.0010(9)
N3 0.0182(11) 0.0180(12) 0.0100(11) 0.0055(9) 0.0005(9) 0.0001(9)
N1 0.0176(11) 0.0170(11) 0.0134(11) 0.0067(9) 0.0035(9) 0.0015(9)
N5 0.0247(12) 0.0159(11) 0.0107(11) 0.0052(9) 0.0038(9) -0.0017(9)
N4 0.0204(12) 0.0182(12) 0.0118(11) 0.0047(10) 0.0008(9) -0.0033(9)
C3 0.0133(13) 0.0173(13) 0.0155(13) 0.0045(11) -0.0010(10) -0.0001(10)
C51 0.0262(15) 0.0203(14) 0.0132(13) 0.0076(11) 0.0035(11) 0.0004(12)
C46 0.0212(14) 0.0152(13) 0.0091(12) 0.0043(11) 0.0019(10) -0.0008(11)
C14 0.0221(14) 0.0216(14) 0.0107(13) 0.0053(11) -0.0026(11) -0.0043(11)
C2 0.0154(13) 0.0171(13) 0.0121(13) 0.0065(11) 0.0011(10) 0.0030(10)
C7 0.0289(16) 0.0254(15) 0.0159(14) 0.0097(12) 0.0039(12) 0.0052(13)
C9 0.0184(14) 0.0241(15) 0.0101(12) 0.0067(11) 0.0011(10) -0.0015(11)
C47 0.0271(15) 0.0206(14) 0.0110(13) 0.0079(11) 0.0037(11) 0.0031(12)
C1 0.0134(12) 0.0177(13) 0.0132(13) 0.0085(11) 0.0005(10) 0.0031(10)
C50 0.0283(16) 0.0211(15) 0.0148(14) 0.0072(12) -0.0023(12) -0.0061(12)
C8 0.0298(16) 0.0254(15) 0.0156(14) 0.0100(12) 0.0024(12) 0.0069(13)
C54 0.0221(15) 0.0243(15) 0.0243(16) 0.0119(13) -0.0008(12) 0.0001(12)
C13 0.0285(16) 0.0251(16) 0.0210(15) 0.0108(13) 0.0024(12) -0.0047(13)
C28 0.0242(15) 0.0183(14) 0.0115(13) 0.0057(11) 0.0012(11) -0.0022(11)
C22 0.0278(15) 0.0181(14) 0.0110(13) 0.0062(11) 0.0029(11) -0.0030(12)
C44 0.0239(15) 0.0245(16) 0.0242(15) 0.0144(13) 0.0013(12) 0.0019(12)
C23 0.0261(15) 0.0270(15) 0.0154(14) 0.0118(12) 0.0019(12) -0.0022(12)
C48 0.0334(17) 0.0212(15) 0.0194(14) 0.0123(12) 0.0075(13) 0.0068(13)
C16 0.0298(17) 0.0308(17) 0.0312(17) 0.0131(14) 0.0132(14) 0.0054(14)
C26 0.0306(16) 0.0259(16) 0.0218(15) 0.0099(13) 0.0118(13) 0.0034(13)
C52 0.0254(16) 0.0234(15) 0.0244(15) 0.0115(13) 0.0022(12) 0.0050(12)
C6 0.0343(18) 0.0317(17) 0.0163(15) 0.0060(13) 0.0077(13) 0.0091(14)
C49 0.0366(17) 0.0159(14) 0.0166(14) 0.0049(12) 0.0040(13) -0.0029(12)
C29 0.0285(16) 0.0200(14) 0.0172(14) 0.0063(12) 0.0029(12) -0.0002(12)
C33 0.0249(15) 0.0202(15) 0.0182(14) 0.0077(12) -0.0028(12) -0.0015(12)
C4 0.0378(18) 0.0248(16) 0.0251(16) 0.0125(14) 0.0023(14) 0.0126(14)
C24 0.0315(17) 0.0291(16) 0.0134(14) 0.0097(13) 0.0002(12) -0.0039(13)
C12 0.0259(16) 0.0396(19) 0.0278(17) 0.0163(15) 0.0082(13) -0.0052(14)
C32 0.0352(18) 0.0292(17) 0.0185(15) 0.0098(14) -0.0099(13) -0.0062(14)
C25 0.0410(19) 0.0256(16) 0.0138(14) 0.0063(12) 0.0074(13) -0.0021(14)
C27 0.0281(16) 0.0217(15) 0.0172(14) 0.0104(12) 0.0065(12) 0.0002(12)
C36 0.0270(16) 0.0272(16) 0.0286(17) 0.0113(14) -0.0014(13) 0.0046(13)
C38 0.0285(17) 0.0381(18) 0.0170(15) 0.0131(14) 0.0009(13) 0.0022(14)
C57 0.0271(18) 0.061(3) 0.045(2) 0.038(2) 0.0036(16) 0.0017(17)
C31 0.051(2) 0.0272(17) 0.0123(14) 0.0034(13) 0.0018(14) -0.0048(15)
C40 0.0284(16) 0.0280(16) 0.0217(15) 0.0115(13) 0.0043(13) 0.0032(13)
C11 0.0282(17) 0.041(2) 0.041(2) 0.0184(17) 0.0166(15) 0.0069(15)
C37 0.0224(17) 0.0303(18) 0.055(2) 0.0142(17) 0.0101(16) 0.0031(14)
C45 0.047(2) 0.0302(19) 0.053(2) 0.0237(18) 0.0162(18) 0.0085(16)
C5 0.0376(19) 0.0277(17) 0.0232(16) 0.0030(14) 0.0036(14) 0.0164(14)
C55 0.0289(17) 0.0358(19) 0.0346(19) 0.0130(16) 0.0072(14) 0.0068(14)
C39 0.0265(17) 0.051(2) 0.0269(17) 0.0161(16) 0.0001(14) 0.0041(16)
C34 0.0214(15) 0.0246(16) 0.0256(16) 0.0032(13) 0.0047(12) 0.0019(12)
C30 0.0379(18) 0.0244(16) 0.0209(16) 0.0028(13) 0.0100(14) -0.0018(14)
C35 0.0292(18) 0.0320(19) 0.047(2) 0.0150(17) -0.0008(16) 0.0039(15)
C56 0.046(2) 0.045(2) 0.037(2) 0.0239(18) 0.0016(17) -0.0007(18)
C41 0.0329(19) 0.0328(19) 0.040(2) 0.0131(16) 0.0047(15) 0.0081(15)
C43 0.033(2) 0.046(2) 0.063(3) 0.019(2) 0.0041(19) 0.0063(17)
C42 0.0292(18) 0.038(2) 0.065(3) 0.0227(19) 0.0235(18) 0.0111(15)
C53 0.031(2) 0.036(2) 0.072(3) 0.023(2) -0.0050(19) 0.0081(16)
C58 0.043(2) 0.051(2) 0.049(2) 0.031(2) 0.0142(18) 0.0150(18)

loop_
_atom_type_symbol
_atom_type_description
_atom_type_scat_dispersion_real
_atom_type_scat_dispersion_imag
_atom_type_scat_source
C C 0.0033 0.0016 'International Tables Vol C Tables 4.2.6.8 and 6.1.1.4'
H H 0.0000 0.0000 'International Tables Vol C Tables 4.2.6.8 and 6.1.1.4'
N N 0.0061 0.0033 'International Tables Vol C Tables 4.2.6.8 and 6.1.1.4'
O O 0.0106 0.0060 'International Tables Vol C Tables 4.2.6.8 and 6.1.1.4'
Zn Zn 0.2839 1.4301 'International Tables Vol C Tables 4.2.6.8 and 6.1.1.4'

loop_
_geom_angle_atom_site_label_1
_geom_angle_atom_site_label_2
_geom_angle_atom_site_label_3
_geom_angle
_geom_angle_site_symmetry_1
_geom_angle_site_symmetry_3
_geom_angle_publ_flag
O1 Zn1 Zn1 38.98(5) 2_666 2_666 ?
O1 Zn1 Zn1 40.81(6) . 2_666 ?
O1 Zn1 O1 79.79(9) . 2_666 ?
O1 Zn1 N2 123.49(9) . . ?
N2 Zn1 Zn1 132.26(7) . 2_666 ?
N2 Zn1 O1 118.78(9) . 2_666 ?
N1 Zn1 Zn1 130.75(7) . 2_666 ?
N1 Zn1 O1 112.64(9) . 2_666 ?
N1 Zn1 O1 128.41(9) . . ?
N1 Zn1 N2 95.05(9) . . ?
Zn1 O1 Zn1 100.21(8) . 2_666 ?
C3 O1 Zn1 131.19(17) . . ?
C3 O1 Zn1 127.36(16) . 2_666 ?
C46 N2 Zn1 123.58(17) . . ?
C2 N2 Zn1 116.80(18) . . ?
C2 N2 C46 119.5(2) . . ?
C1 N3 C2 125.8(2) . . ?
C9 N1 Zn1 127.53(18) . . ?
C1 N1 Zn1 115.51(18) . . ?
C1 N1 C9 116.7(2) . . ?
C2 N5 H5 118.8 . . ?
C2 N5 C22 122.5(2) . . ?
C22 N5 H5 118.8 . . ?
C1 N4 H4 117.3 . . ?
C1 N4 C28 125.3(2) . . ?
C28 N4 H4 117.3 . . ?
O1 C3 C7 121.1(3) . . ?
O1 C3 C8 120.8(3) . . ?
C7 C3 C8 118.0(3) . . ?
C46 C51 C54 121.1(3) . . ?
C50 C51 C46 118.3(3) . . ?
C50 C51 C54 120.6(3) . . ?
C51 C46 N2 120.1(2) . . ?
C51 C46 C47 121.2(3) . . ?
C47 C46 N2 118.5(2) . . ?
C9 C14 C44 120.0(3) . . ?
C13 C14 C9 118.4(3) . . ?
C13 C14 C44 121.6(3) . . ?
N2 C2 N3 127.2(2) . . ?
N2 C2 N5 120.0(2) . . ?
N3 C2 N5 112.8(2) . . ?
C3 C7 H7 119.5 . . ?
C6 C7 C3 121.1(3) . . ?
C6 C7 H7 119.5 . . ?
C14 C9 N1 120.9(3) . . ?
C16 C9 N1 118.7(3) . . ?
C16 C9 C14 120.4(3) . . ?
C46 C47 C52 119.4(3) . . ?
C48 C47 C46 118.4(3) . . ?
C48 C47 C52 122.2(3) . . ?
N3 C1 N1 128.2(2) . . ?
N3 C1 N4 113.4(2) . . ?
N1 C1 N4 118.3(2) . . ?
C51 C50 H50 119.4 . . ?
C49 C50 C51 121.1(3) . . ?
C49 C50 H50 119.4 . . ?
C3 C8 H8 119.6 . . ?
C4 C8 C3 120.8(3) . . ?
C4 C8 H8 119.6 . . ?
C51 C54 H54A 108.5 . . ?
C51 C54 H54B 108.5 . . ?
C51 C54 C55 115.0(3) . . ?
H54A C54 H54B 107.5 . . ?
C55 C54 H54A 108.5 . . ?
C55 C54 H54B 108.5 . . ?
C14 C13 H13 119.4 . . ?
C12 C13 C14 121.3(3) . . ?
C12 C13 H13 119.4 . . ?
C29 C28 N4 120.5(3) . . ?
C29 C28 C33 121.9(3) . . ?
C33 C28 N4 117.4(3) . . ?
C23 C22 N5 119.0(3) . . ?
C27 C22 N5 118.6(3) . . ?
C27 C22 C23 122.4(3) . . ?
C14 C44 H44A 108.3 . . ?
C14 C44 H44B 108.3 . . ?
C14 C44 C45 115.9(3) . . ?
H44A C44 H44B 107.4 . . ?
C45 C44 H44A 108.3 . . ?
C45 C44 H44B 108.3 . . ?
C22 C23 C38 120.1(3) . . ?
C24 C23 C22 116.9(3) . . ?
C24 C23 C38 123.0(3) . . ?
C47 C48 H48 119.6 . . ?
C47 C48 C49 120.8(3) . . ?
C49 C48 H48 119.6 . . ?
C9 C16 C42 121.9(3) . . ?
C11 C16 C9 119.3(3) . . ?
C11 C16 C42 118.8(3) . . ?
C25 C26 H26 119.9 . . ?
C25 C26 C27 120.3(3) . . ?
C27 C26 H26 119.9 . . ?
C47 C52 H52A 108.3 . . ?
C47 C52 H52B 108.3 . . ?
C47 C52 C53 116.0(3) . . ?
H52A C52 H52B 107.4 . . ?
C53 C52 H52A 108.3 . . ?
C53 C52 H52B 108.3 . . ?
C7 C6 H6 119.7 . . ?
C7 C6 C5 120.5(3) . . ?
C5 C6 H6 119.7 . . ?
C50 C49 C48 120.1(3) . . ?
C50 C49 H49 120.0 . . ?
C48 C49 H49 120.0 . . ?
C28 C29 C34 122.9(3) . . ?
C28 C29 C30 118.2(3) . . ?
C30 C29 C34 118.8(3) . . ?
C28 C33 C36 121.4(3) . . ?
C32 C33 C28 117.6(3) . . ?
C32 C33 C36 120.9(3) . . ?
C8 C4 H4A 119.6 . . ?
C8 C4 C5 120.8(3) . . ?
C5 C4 H4A 119.6 . . ?
C23 C24 H24 119.2 . . ?
C25 C24 C23 121.6(3) . . ?
C25 C24 H24 119.2 . . ?
C13 C12 H12 119.9 . . ?
C13 C12 C11 120.1(3) . . ?
C11 C12 H12 119.9 . . ?
C33 C32 H32 119.5 . . ?
C31 C32 C33 121.0(3) . . ?
C31 C32 H32 119.5 . . ?
C26 C25 H25 119.9 . . ?
C24 C25 C26 120.3(3) . . ?
C24 C25 H25 119.9 . . ?
C22 C27 C26 118.5(3) . . ?
C22 C27 C40 119.3(3) . . ?
C26 C27 C40 122.2(3) . . ?
C33 C36 H36A 109.2 . . ?
C33 C36 H36B 109.2 . . ?
C33 C36 C37 112.2(3) . . ?
H36A C36 H36B 107.9 . . ?
C37 C36 H36A 109.2 . . ?
C37 C36 H36B 109.2 . . ?
C23 C38 H38A 108.3 . . ?
C23 C38 H38B 108.3 . . ?
C23 C38 C39 115.8(3) . . ?
H38A C38 H38B 107.4 . . ?
C39 C38 H38A 108.3 . . ?
C39 C38 H38B 108.3 . . ?
C56 C57 H57 119.5 . . ?
C56 C57 C58 120.9(4) . . ?
C58 C57 H57 119.5 . . ?
C32 C31 H31 119.8 . . ?
C32 C31 C30 120.4(3) . . ?
C30 C31 H31 119.8 . . ?
C27 C40 H40A 108.3 . . ?
C27 C40 H40B 108.3 . . ?
C27 C40 C41 116.1(3) . . ?
H40A C40 H40B 107.4 . . ?
C41 C40 H40A 108.3 . . ?
C41 C40 H40B 108.3 . . ?
C16 C11 H11 119.8 . . ?
C12 C11 C16 120.5(3) . . ?
C12 C11 H11 119.8 . . ?
C36 C37 H37A 109.5 . . ?
C36 C37 H37B 109.5 . . ?
C36 C37 H37C 109.5 . . ?
H37A C37 H37B 109.5 . . ?
H37A C37 H37C 109.5 . . ?
H37B C37 H37C 109.5 . . ?
C44 C45 H45A 109.5 . . ?
C44 C45 H45B 109.5 . . ?
C44 C45 H45C 109.5 . . ?
H45A C45 H45B 109.5 . . ?
H45A C45 H45C 109.5 . . ?
H45B C45 H45C 109.5 . . ?
C6 C5 C4 118.7(3) . . ?
C6 C5 H5A 120.7 . . ?
C4 C5 H5A 120.7 . . ?
C54 C55 H55A 109.5 . . ?
C54 C55 H55B 109.5 . . ?
C54 C55 H55C 109.5 . . ?
H55A C55 H55B 109.5 . . ?
H55A C55 H55C 109.5 . . ?
H55B C55 H55C 109.5 . . ?
C38 C39 H39A 109.5 . . ?
C38 C39 H39B 109.5 . . ?
C38 C39 H39C 109.5 . . ?
H39A C39 H39B 109.5 . . ?
H39A C39 H39C 109.5 . . ?
H39B C39 H39C 109.5 . . ?
C29 C34 H34A 109.3 . . ?
C29 C34 H34B 109.3 . . ?
C29 C34 C35 111.6(3) . . ?
H34A C34 H34B 108.0 . . ?
C35 C34 H34A 109.3 . . ?
C35 C34 H34B 109.3 . . ?
C29 C30 H30 119.6 . . ?
C31 C30 C29 120.9(3) . . ?
C31 C30 H30 119.6 . . ?
C34 C35 H35A 109.5 . . ?
C34 C35 H35B 109.5 . . ?
C34 C35 H35C 109.5 . . ?
H35A C35 H35B 109.5 . . ?
H35A C35 H35C 109.5 . . ?
H35B C35 H35C 109.5 . . ?
C57 C56 H56 120.1 . . ?
C57 C56 C58 119.9(4) . 2_756 ?
C58 C56 H56 120.1 2_756 . ?
C40 C41 H41A 109.5 . . ?
C40 C41 H41B 109.5 . . ?
C40 C41 H41C 109.5 . . ?
H41A C41 H41B 109.5 . . ?
H41A C41 H41C 109.5 . . ?
H41B C41 H41C 109.5 . . ?
H43A C43 H43B 109.5 . . ?
H43A C43 H43C 109.5 . . ?
H43B C43 H43C 109.5 . . ?
C42 C43 H43A 109.5 . . ?
C42 C43 H43B 109.5 . . ?
C42 C43 H43C 109.5 . . ?
C16 C42 H42A 109.7 . . ?
C16 C42 H42B 109.7 . . ?
C43 C42 C16 109.9(4) . . ?
C43 C42 H42A 109.7 . . ?
C43 C42 H42B 109.7 . . ?
H42A C42 H42B 108.2 . . ?
C52 C53 H53A 109.5 . . ?
C52 C53 H53B 109.5 . . ?
C52 C53 H53C 109.5 . . ?
H53A C53 H53B 109.5 . . ?
H53A C53 H53C 109.5 . . ?
H53B C53 H53C 109.5 . . ?
C57 C58 C56 119.2(4) . 2_756 ?
C57 C58 H58 120.4 . . ?
C56 C58 H58 120.4 2_756 . ?

loop_
_geom_bond_atom_site_label_1
_geom_bond_atom_site_label_2
_geom_bond_distance
_geom_bond_site_symmetry_2
_geom_bond_publ_flag
Zn1 Zn1 3.0793(6) 2_666 ?
Zn1 O1 2.0449(19) 2_666 ?
Zn1 O1 1.9682(19) . ?
Zn1 N2 1.976(2) . ?
Zn1 N1 1.968(2) . ?
O1 Zn1 2.0449(19) 2_666 ?
O1 C3 1.338(3) . ?
N2 C46 1.436(3) . ?
N2 C2 1.331(4) . ?
N3 C2 1.343(4) . ?
N3 C1 1.337(4) . ?
N1 C9 1.441(4) . ?
N1 C1 1.340(4) . ?
N5 H5 0.8800 . ?
N5 C2 1.365(4) . ?
N5 C22 1.438(4) . ?
N4 H4 0.8800 . ?
N4 C1 1.370(4) . ?
N4 C28 1.435(4) . ?
C3 C7 1.391(4) . ?
C3 C8 1.396(4) . ?
C51 C46 1.398(4) . ?
C51 C50 1.393(4) . ?
C51 C54 1.515(4) . ?
C46 C47 1.413(4) . ?
C14 C9 1.406(4) . ?
C14 C13 1.391(4) . ?
C14 C44 1.510(4) . ?
C7 H7 0.9500 . ?
C7 C6 1.382(4) . ?
C9 C16 1.403(4) . ?
C47 C48 1.386(4) . ?
C47 C52 1.517(4) . ?
C50 H50 0.9500 . ?
C50 C49 1.380(5) . ?
C8 H8 0.9500 . ?
C8 C4 1.379(4) . ?
C54 H54A 0.9900 . ?
C54 H54B 0.9900 . ?
C54 C55 1.516(5) . ?
C13 H13 0.9500 . ?
C13 C12 1.379(5) . ?
C28 C29 1.393(4) . ?
C28 C33 1.406(4) . ?
C22 C23 1.413(4) . ?
C22 C27 1.384(4) . ?
C44 H44A 0.9900 . ?
C44 H44B 0.9900 . ?
C44 C45 1.521(4) . ?
C23 C24 1.397(4) . ?
C23 C38 1.500(5) . ?
C48 H48 0.9500 . ?
C48 C49 1.389(5) . ?
C16 C11 1.391(5) . ?
C16 C42 1.525(5) . ?
C26 H26 0.9500 . ?
C26 C25 1.387(5) . ?
C26 C27 1.400(4) . ?
C52 H52A 0.9900 . ?
C52 H52B 0.9900 . ?
C52 C53 1.517(5) . ?
C6 H6 0.9500 . ?
C6 C5 1.387(5) . ?
C49 H49 0.9500 . ?
C29 C34 1.508(4) . ?
C29 C30 1.397(4) . ?
C33 C32 1.404(4) . ?
C33 C36 1.498(5) . ?
C4 H4A 0.9500 . ?
C4 C5 1.389(5) . ?
C24 H24 0.9500 . ?
C24 C25 1.380(5) . ?
C12 H12 0.9500 . ?
C12 C11 1.380(5) . ?
C32 H32 0.9500 . ?
C32 C31 1.374(5) . ?
C25 H25 0.9500 . ?
C27 C40 1.514(4) . ?
C36 H36A 0.9900 . ?
C36 H36B 0.9900 . ?
C36 C37 1.534(5) . ?
C38 H38A 0.9900 . ?
C38 H38B 0.9900 . ?
C38 C39 1.531(4) . ?
C57 H57 0.9500 . ?
C57 C56 1.369(6) . ?
C57 C58 1.369(6) . ?
C31 H31 0.9500 . ?
C31 C30 1.383(5) . ?
C40 H40A 0.9900 . ?
C40 H40B 0.9900 . ?
C40 C41 1.517(5) . ?
C11 H11 0.9500 . ?
C37 H37A 0.9800 . ?
C37 H37B 0.9800 . ?
C37 H37C 0.9800 . ?
C45 H45A 0.9800 . ?
C45 H45B 0.9800 . ?
C45 H45C 0.9800 . ?
C5 H5A 0.9500 . ?
C55 H55A 0.9800 . ?
C55 H55B 0.9800 . ?
C55 H55C 0.9800 . ?
C39 H39A 0.9800 . ?
C39 H39B 0.9800 . ?
C39 H39C 0.9800 . ?
C34 H34A 0.9900 . ?
C34 H34B 0.9900 . ?
C34 C35 1.517(5) . ?
C30 H30 0.9500 . ?
C35 H35A 0.9800 . ?
C35 H35B 0.9800 . ?
C35 H35C 0.9800 . ?
C56 H56 0.9500 . ?
C56 C58 1.393(5) 2_756 ?
C41 H41A 0.9800 . ?
C41 H41B 0.9800 . ?
C41 H41C 0.9800 . ?
C43 H43A 0.9800 . ?
C43 H43B 0.9800 . ?
C43 H43C 0.9800 . ?
C43 C42 1.492(6) . ?
C42 H42A 0.9900 . ?
C42 H42B 0.9900 . ?
C53 H53A 0.9800 . ?
C53 H53B 0.9800 . ?
C53 H53C 0.9800 . ?
C58 C56 1.393(5) 2_756 ?
C58 H58 0.9500 . ?

loop_
_geom_torsion_atom_site_label_1
_geom_torsion_atom_site_label_2
_geom_torsion_atom_site_label_3
_geom_torsion_atom_site_label_4
_geom_torsion
_geom_torsion_site_symmetry_1
_geom_torsion_site_symmetry_2
_geom_torsion_site_symmetry_3
_geom_torsion_site_symmetry_4
_geom_torsion_publ_flag
Zn1 O1 C3 C7 -153.2(2) . . . . ?
Zn1 O1 C3 C7 42.1(4) 2_666 . . . ?
Zn1 O1 C3 C8 28.2(4) . . . . ?
Zn1 O1 C3 C8 -136.4(2) 2_666 . . . ?
Zn1 N2 C46 C51 -72.3(3) . . . . ?
Zn1 N2 C46 C47 102.6(3) . . . . ?
Zn1 N2 C2 N3 -11.5(4) . . . . ?
Zn1 N2 C2 N5 168.24(19) . . . . ?
Zn1 N1 C9 C14 90.0(3) . . . . ?
Zn1 N1 C9 C16 -92.3(3) . . . . ?
Zn1 N1 C1 N3 16.1(4) . . . . ?
Zn1 N1 C1 N4 -162.93(19) . . . . ?
O1 C3 C7 C6 179.0(3) . . . . ?
O1 C3 C8 C4 179.8(3) . . . . ?
N2 C46 C47 C48 -171.9(2) . . . . ?
N2 C46 C47 C52 5.6(4) . . . . ?
N1 C9 C16 C11 -178.5(3) . . . . ?
N1 C9 C16 C42 1.1(5) . . . . ?
N5 C22 C23 C24 -178.0(3) . . . . ?
N5 C22 C23 C38 2.8(4) . . . . ?
N5 C22 C27 C26 177.5(3) . . . . ?
N5 C22 C27 C40 -3.8(4) . . . . ?
N4 C28 C29 C34 -0.5(4) . . . . ?
N4 C28 C29 C30 -176.5(3) . . . . ?
N4 C28 C33 C32 175.9(3) . . . . ?
N4 C28 C33 C36 -0.5(4) . . . . ?
C3 C7 C6 C5 2.0(5) . . . . ?
C3 C8 C4 C5 0.4(5) . . . . ?
C51 C46 C47 C48 3.0(4) . . . . ?
C51 C46 C47 C52 -179.5(3) . . . . ?
C51 C50 C49 C48 2.0(5) . . . . ?
C46 N2 C2 N3 172.1(3) . . . . ?
C46 N2 C2 N5 -8.1(4) . . . . ?
C46 C51 C50 C49 0.2(4) . . . . ?
C46 C51 C54 C55 -138.1(3) . . . . ?
C46 C47 C48 C49 -0.7(4) . . . . ?
C46 C47 C52 C53 179.2(3) . . . . ?
C14 C9 C16 C11 -0.9(5) . . . . ?
C14 C9 C16 C42 178.7(3) . . . . ?
C14 C13 C12 C11 -0.8(5) . . . . ?
C2 N2 C46 C51 103.8(3) . . . . ?
C2 N2 C46 C47 -81.3(3) . . . . ?
C2 N3 C1 N1 13.3(4) . . . . ?
C2 N3 C1 N4 -167.6(2) . . . . ?
C2 N5 C22 C23 -88.0(3) . . . . ?
C2 N5 C22 C27 92.9(3) . . . . ?
C7 C3 C8 C4 1.2(4) . . . . ?
C7 C6 C5 C4 -0.3(5) . . . . ?
C9 N1 C1 N3 -169.3(3) . . . . ?
C9 N1 C1 N4 11.6(4) . . . . ?
C9 C14 C13 C12 0.3(4) . . . . ?
C9 C14 C44 C45 153.4(3) . . . . ?
C9 C16 C11 C12 0.5(5) . . . . ?
C9 C16 C42 C43 95.1(4) . . . . ?
C47 C48 C49 C50 -1.8(5) . . . . ?
C1 N3 C2 N2 -16.0(4) . . . . ?
C1 N3 C2 N5 164.2(2) . . . . ?
C1 N1 C9 C14 -83.7(3) . . . . ?
C1 N1 C9 C16 93.9(3) . . . . ?
C1 N4 C28 C29 -73.7(4) . . . . ?
C1 N4 C28 C33 111.3(3) . . . . ?
C50 C51 C46 N2 172.1(2) . . . . ?
C50 C51 C46 C47 -2.7(4) . . . . ?
C50 C51 C54 C55 43.8(4) . . . . ?
C8 C3 C7 C6 -2.4(4) . . . . ?
C8 C4 C5 C6 -0.9(5) . . . . ?
C54 C51 C46 N2 -6.0(4) . . . . ?
C54 C51 C46 C47 179.2(3) . . . . ?
C54 C51 C50 C49 178.3(3) . . . . ?
C13 C14 C9 N1 178.1(2) . . . . ?
C13 C14 C9 C16 0.5(4) . . . . ?
C13 C14 C44 C45 -27.7(4) . . . . ?
C13 C12 C11 C16 0.4(5) . . . . ?
C28 N4 C1 N3 8.5(4) . . . . ?
C28 N4 C1 N1 -172.3(3) . . . . ?
C28 C29 C34 C35 -93.9(4) . . . . ?
C28 C29 C30 C31 1.4(5) . . . . ?
C28 C33 C32 C31 0.1(5) . . . . ?
C28 C33 C36 C37 79.4(4) . . . . ?
C22 N5 C2 N2 -169.7(3) . . . . ?
C22 N5 C2 N3 10.1(4) . . . . ?
C22 C23 C24 C25 0.6(4) . . . . ?
C22 C23 C38 C39 -179.3(3) . . . . ?
C22 C27 C40 C41 -171.8(3) . . . . ?
C44 C14 C9 N1 -2.9(4) . . . . ?
C44 C14 C9 C16 179.5(3) . . . . ?
C44 C14 C13 C12 -178.7(3) . . . . ?
C23 C22 C27 C26 -1.5(4) . . . . ?
C23 C22 C27 C40 177.2(3) . . . . ?
C23 C24 C25 C26 -1.7(5) . . . . ?
C48 C47 C52 C53 -3.3(5) . . . . ?
C26 C27 C40 C41 6.9(4) . . . . ?
C52 C47 C48 C49 -178.2(3) . . . . ?
C29 C28 C33 C32 1.0(4) . . . . ?
C29 C28 C33 C36 -175.3(3) . . . . ?
C33 C28 C29 C34 174.2(3) . . . . ?
C33 C28 C29 C30 -1.8(4) . . . . ?
C33 C32 C31 C30 -0.4(5) . . . . ?
C24 C23 C38 C39 1.5(5) . . . . ?
C32 C33 C36 C37 -96.8(4) . . . . ?
C32 C31 C30 C29 -0.4(5) . . . . ?
C25 C26 C27 C22 0.4(4) . . . . ?
C25 C26 C27 C40 -178.2(3) . . . . ?
C27 C22 C23 C24 1.0(4) . . . . ?
C27 C22 C23 C38 -178.2(3) . . . . ?
C27 C26 C25 C24 1.1(5) . . . . ?
C36 C33 C32 C31 176.5(3) . . . . ?
C38 C23 C24 C25 179.8(3) . . . . ?
C11 C16 C42 C43 -85.2(4) . . . . ?
C34 C29 C30 C31 -174.7(3) . . . . ?
C30 C29 C34 C35 82.0(4) . . . . ?
C56 C57 C58 C56 -0.4(6) . . . 2_756 ?
C42 C16 C11 C12 -179.2(3) . . . . ?
C58 C57 C56 C58 0.4(6) . . . 2_756 ?
